data_1556581
loop_
_publ_author_name
'Dankert, F.'
'Reuter, K.'
'Donsbach, C.'
'Von Hanisch, C.'

_publ_section_title
;
 Hybrid Disila-Crown Ethers as Hosts for Ammonium Cations: The O-Si-Si-O
 Linkage as an Acceptor for Hydrogen Bonding
;
_journal_name_full Inorganics
_journal_page_first 15
_journal_paper_doi 10.3390/inorganics6010015
_journal_volume 6
_journal_year 2018
_chemical_formula_moiety 'C18 H32 O6 Si2, H4 N, 1.28(C0.78 H1.56 Cl1.56), F6 P'
_chemical_formula_sum 'C19 H38 Cl2 F6 N O6 P Si2'
_chemical_formula_weight 648.55
_space_group_crystal_system monoclinic
_space_group_IT_number 9
_space_group_name_Hall 'C -2yc'
_space_group_name_H-M_alt 'C 1 c 1'
_atom_sites_solution_hydrogens mixed
_cell_angle_alpha 90
_cell_angle_beta 104.950(2)
_cell_angle_gamma 90
_cell_formula_units_Z 4
_cell_length_a 14.9582(7)
_cell_length_b 12.6454(6)
_cell_length_c 16.3325(8)
_cell_measurement_reflns_used 9983
_cell_measurement_temperature 100(2)
_cell_measurement_theta_max 26.57
_cell_measurement_theta_min 2.30
_cell_volume 2984.8(2)
_computing_cell_refinement 'SAINT v8.37A (Bruker, 2015)'
_computing_data_reduction 'SAINT v8.37A (Bruker, 2015)'
_computing_molecular_graphics 'Olex2 (Dolomanov et al., 2009)'
_computing_publication_material 'Olex2 (Dolomanov et al., 2009)'
_computing_structure_refinement 'XL (Sheldrick, 2008)'
_computing_structure_solution 'ShelXT (Sheldrick, 2015)'
_diffrn_ambient_temperature 100(2)
_diffrn_measured_fraction_theta_full 1.000
_diffrn_measured_fraction_theta_max 0.998
_diffrn_measurement_device_type 'Bruker D8 Quest'
_diffrn_measurement_method '\f and \w scans'
_diffrn_radiation_type MoK\a
_diffrn_radiation_wavelength 0.71073
_diffrn_reflns_av_R_equivalents 0.0526
_diffrn_reflns_av_unetI/netI 0.0256
_diffrn_reflns_Laue_measured_fraction_full 1.000
_diffrn_reflns_Laue_measured_fraction_max 0.998
_diffrn_reflns_limit_h_max 18
_diffrn_reflns_limit_h_min -18
_diffrn_reflns_limit_k_max 16
_diffrn_reflns_limit_k_min -16
_diffrn_reflns_limit_l_max 20
_diffrn_reflns_limit_l_min -20
_diffrn_reflns_number 68974
_diffrn_reflns_point_group_measured_fraction_full 1.000
_diffrn_reflns_point_group_measured_fraction_max 0.998
_diffrn_reflns_theta_full 25.242
_diffrn_reflns_theta_max 26.785
_diffrn_reflns_theta_min 2.140
_exptl_absorpt_coefficient_mu 0.422
_exptl_absorpt_correction_T_max 0.7454
_exptl_absorpt_correction_T_min 0.6985
_exptl_absorpt_correction_type multi-scan
_exptl_crystal_colour colourless
_exptl_crystal_colour_primary colourless
_exptl_crystal_density_diffrn 1.443
_exptl_crystal_description rod
_exptl_crystal_F_000 1352
_exptl_crystal_size_max 0.522
_exptl_crystal_size_mid 0.106
_exptl_crystal_size_min 0.076
_refine_diff_density_max 0.512
_refine_diff_density_min -0.436
_refine_diff_density_rms 0.065
_refine_ls_abs_structure_details
;
 Flack x determined using 2451 quotients [(I+)-(I-)]/[(I+)+(I-)]
 (Parsons, Flack and Wagner, Acta Cryst. B69 (2013) 249-259).
;
_refine_ls_abs_structure_Flack 0.048(16)
_refine_ls_extinction_coef .
_refine_ls_extinction_method none
_refine_ls_goodness_of_fit_ref 1.035
_refine_ls_hydrogen_treatment mixed
_refine_ls_matrix_type full
_refine_ls_number_parameters 461
_refine_ls_number_reflns 6355
_refine_ls_number_restraints 543
_refine_ls_restrained_S_all 1.103
_refine_ls_R_factor_all 0.0635
_refine_ls_R_factor_gt 0.0535
_refine_ls_shift/su_max 0.001
_refine_ls_shift/su_mean 0.000
_refine_ls_structure_factor_coef Fsqd
_refine_ls_weighting_details 'w=1/[\s^2^(Fo^2^)+(0.0615P)^2^+7.3653P] where P=(Fo^2^+2Fc^2^)/3'
_refine_ls_weighting_scheme calc
_refine_ls_wR_factor_gt 0.1267
_refine_ls_wR_factor_ref 0.1329
_reflns_Friedel_coverage 0.997
_reflns_Friedel_fraction_full 1.000
_reflns_Friedel_fraction_max 0.998
_reflns_number_gt 5664
_reflns_number_total 6355
_reflns_threshold_expression 'I > 2\s(I)'
_cod_data_source_file compound4.cif
_cod_data_source_block compound4
_cod_database_code 1556581
_shelx_space_group_comment
;
The symmetry employed for this shelxl refinement is uniquely defined
by the following loop, which should always be used as a source of
symmetry information in preference to the above space-group names.
They are only intended as comments.
;
_olex2_refinement_description
;
1. Twinned data refinement
 Scales: 1.01(14)
 -0.01(14)
2. Fixed Uiso
 At 1.2 times of:
  All C(H) groups, All C(H,H) groups, All C(H,H,H,H) groups, All C(H,H,H,H,H,
  H) groups
 At 1.5 times of:
  All C(H,H,H) groups
3. Restrained distances
 N1-H2 = N1-H3 = N1-H4 = N1-H1
 0.91 with sigma of 0.02
 Si2A-Si1A \\sim Si1-Si2
 with sigma of 0.02
 H1-H3 \\sim H1-H2 \\sim H1-H4 \\sim H3-H3 \\sim H3-H4 \\sim H2-H4
 with sigma of 0.02
 Cl13-C20 \\sim Cl14-C20 \\sim Cl1-C19 \\sim Cl2-C19 \\sim Cl1-C19A \\sim
Cl2A-C19A
 with sigma of 0.02
 Cl14-Cl13 \\sim Cl1-Cl2 \\sim Cl1-Cl2A
 with sigma of 0.02
 Si2-C4 \\sim Si2-C3 \\sim Si2A-C3A \\sim Si2A-C4A \\sim Si1-C1 \\sim Si1-C2
\\sim Si1A-C1A \\sim Si1A-C2A
 with sigma of 0.02
 C4-C3 \\sim C4A-C3A \\sim C2-C1 \\sim C2A-C1A
 with sigma of 0.02
4. Uiso/Uaniso restraints and constraints
Cl2 \\sim Cl2A \\sim Cl1 \\sim C19 \\sim Cl13 \\sim Cl14 \\sim C20 \\sim C19A:
within 2A with sigma of 0.04 and sigma for terminal atoms of 0.08
Si2 \\sim Si1 \\sim O6 \\sim C2 \\sim C4 \\sim C1 \\sim C3 \\sim Si1A \\sim
Si2A \\sim O6A \\sim C3A \\sim C4A \\sim C1A \\sim C2A: within 2A with sigma of
0.04 and sigma for terminal atoms of 0.08
Uanis(Cl14) \\sim Ueq, Uanis(Cl2) \\sim Ueq, Uanis(Cl2A) \\sim Ueq, Uanis(C19)
\\sim Ueq, Uanis(C20) \\sim Ueq, Uanis(Cl13) \\sim Ueq, Uanis(Cl1) \\sim Ueq,
Uanis(C19A) \\sim Ueq: with sigma of 0.1 and sigma for terminal atoms of 0.2
Uanis(Si2) \\sim Ueq, Uanis(C3) \\sim Ueq, Uanis(O6) \\sim Ueq, Uanis(O6A)
\\sim Ueq, Uanis(C3A) \\sim Ueq, Uanis(Si2A) \\sim Ueq, Uanis(C4) \\sim Ueq,
Uanis(C4A) \\sim Ueq, Uanis(C1) \\sim Ueq, Uanis(Si1) \\sim Ueq, Uanis(Si1A)
\\sim Ueq, Uanis(C1A) \\sim Ueq, Uanis(C2) \\sim Ueq, Uanis(C2A) \\sim Ueq:
with sigma of 0.1 and sigma for terminal atoms of 0.2
Uanis(C4) = Uanis(C4A)
5. Rigid body (RIGU) restrains
 Cl2, Cl2A, Cl1, C19, Cl13, Cl14, C20, C19A
 with sigma for 1-2 distances of 0.004 and sigma for 1-3 distances of 0.004
 Si2, Si1, O6, C2, C4, C1, C3, Si1A, Si2A, O6A, C3A, C4A, C1A, C2A
 with sigma for 1-2 distances of 0.004 and sigma for 1-3 distances of 0.004
6. Others
 Sof(H5BC)=Sof(H5BD)=Sof(Cl13)=Sof(Cl14)=Sof(Si1A)=Sof(Si2A)=Sof(O6A)=Sof(C20)=
 Sof(H20A)=Sof(H20B)=Sof(C3A)=Sof(H3AA)=Sof(H3AB)=Sof(H3AC)=Sof(C4A)=Sof(H4AA)=
 Sof(H4AB)=Sof(H4AC)=Sof(C1A)=Sof(H1AA)=Sof(H1AB)=Sof(H1AC)=Sof(C2A)=1-FVAR(1)
 Sof(H2AA)=Sof(H2AB)=Sof(H2AC)=Sof(H2AD)=Sof(H2AE)=Sof(H2AF)=0.5*(1-FVAR(2))
 Sof(Cl2A)=Sof(C19A)=Sof(H19C)=Sof(H19D)=0.4*FVAR(2)
 Sof(Cl2)=Sof(C19)=Sof(H19A)=Sof(H19B)=0.6*FVAR(2)
 Sof(H5AA)=Sof(H5AB)=Sof(Cl1)=Sof(Si2)=Sof(Si1)=Sof(O6)=Sof(C2)=Sof(H2A)=
 Sof(H2B)=Sof(H2C)=Sof(C4)=Sof(H4A)=Sof(H4B)=Sof(H4C)=Sof(C1)=Sof(H1A)=Sof(H1B)=
 Sof(H1C)=Sof(C3)=Sof(H3A)=Sof(H3B)=Sof(H3C)=FVAR(1)
7.a Secondary CH2 refined with riding coordinates:
 C15(H15A,H15B), C7(H7A,H7B), C18(H18A,H18B), C16(H16A,H16B), C6(H6A,H6B),
 C8(H8A,H8B), C17(H17A,H17B), C5(H5AA,H5AB), C5(H5BC,H5BD), C19(H19A,H19B),
 C19A(H19C,H19D), C20(H20A,H20B)
7.b Aromatic/amide H refined with riding coordinates:
 C12(H12), C13(H13), C11(H11), C10(H10)
7.c Disordered Me refined with riding coordinates:
 C2A(H2AA,H2AB,H2AC,H2AD,H2AE,H2AF)
7.d Idealised Me refined as rotating group:
 C2(H2A,H2B,H2C), C4(H4A,H4B,H4C), C1(H1A,H1B,H1C), C3(H3A,H3B,H3C), C3A(H3AA,
 H3AB,H3AC), C4A(H4AA,H4AB,H4AC), C1A(H1AA,H1AB,H1AC)
;

loop_
_space_group_symop_operation_xyz
'x, y, z'
'x, -y, z+1/2'
'x+1/2, y+1/2, z'
'x+1/2, -y+1/2, z+1/2'

loop_
_atom_site_label
_atom_site_type_symbol
_atom_site_fract_x
_atom_site_fract_y
_atom_site_fract_z
_atom_site_U_iso_or_equiv
_atom_site_adp_type
_atom_site_occupancy
_atom_site_site_symmetry_order
_atom_site_calc_flag
_atom_site_refinement_flags_posn
_atom_site_refinement_flags_adp
_atom_site_refinement_flags_occupancy
_atom_site_disorder_assembly
_atom_site_disorder_group
O3 O 0.7027(2) 0.3757(3) 0.4779(2) 0.0231(7) Uani 1 1 d . . . . .
O4 O 0.5970(2) 0.2636(3) 0.3580(2) 0.0242(7) Uani 1 1 d . . . . .
O5 O 0.4022(2) 0.2459(3) 0.3334(2) 0.0274(7) Uani 1 1 d . . . . .
O2 O 0.6411(2) 0.4734(3) 0.6116(2) 0.0251(7) Uani 1 1 d . . . . .
O1 O 0.4507(2) 0.4858(3) 0.6123(3) 0.0363(9) Uani 1 1 d . . . . .
N1 N 0.5094(3) 0.3449(3) 0.4912(3) 0.0269(9) Uani 1 1 d D . . . .
H1 H 0.515(3) 0.284(3) 0.521(3) 0.028(14) Uiso 1 1 d D . . . .
H3 H 0.531(5) 0.396(3) 0.528(4) 0.10(3) Uiso 1 1 d D . . . .
H2 H 0.532(4) 0.332(5) 0.447(3) 0.07(3) Uiso 1 1 d D . . . .
H4 H 0.448(2) 0.354(4) 0.472(3) 0.052(19) Uiso 1 1 d D . . . .
C14 C 0.7337(3) 0.3631(3) 0.4074(3) 0.0222(9) Uani 1 1 d . . . . .
C9 C 0.6774(3) 0.3004(3) 0.3420(3) 0.0230(9) Uani 1 1 d . . . . .
C15 C 0.7633(3) 0.4319(4) 0.5469(3) 0.0262(10) Uani 1 1 d . . . . .
H15A H 0.7652 0.5077 0.5322 0.031 Uiso 1 1 calc R . . . .
H15B H 0.8268 0.4030 0.5578 0.031 Uiso 1 1 calc R . . . .
C12 C 0.8414(4) 0.3863(4) 0.3217(4) 0.0314(11) Uani 1 1 d . . . . .
H12 H 0.8972 0.4157 0.3142 0.038 Uiso 1 1 calc R . . . .
C7 C 0.4595(3) 0.1590(4) 0.3254(3) 0.0247(10) Uani 1 1 d . . . . .
H7A H 0.4232 0.1068 0.2850 0.030 Uiso 1 1 calc R . . . .
H7B H 0.4825 0.1238 0.3810 0.030 Uiso 1 1 calc R . . . .
C13 C 0.8149(3) 0.4061(4) 0.3957(3) 0.0291(11) Uani 1 1 d . . . . .
H13 H 0.8526 0.4493 0.4386 0.035 Uiso 1 1 calc R . . . .
C18 C 0.5241(4) 0.5358(4) 0.6724(4) 0.0371(13) Uani 1 1 d . . . . .
H18A H 0.5065 0.5456 0.7263 0.045 Uiso 1 1 calc R . . . .
H18B H 0.5358 0.6064 0.6512 0.045 Uiso 1 1 calc R . . . .
C16 C 0.7280(3) 0.4198(4) 0.6244(3) 0.0249(10) Uani 1 1 d . . . . .
H16A H 0.7200 0.3439 0.6355 0.030 Uiso 1 1 calc R . . . .
H16B H 0.7732 0.4501 0.6741 0.030 Uiso 1 1 calc R . . . .
C11 C 0.7874(4) 0.3245(4) 0.2596(4) 0.0329(11) Uani 1 1 d . . . . .
H11 H 0.8065 0.3106 0.2095 0.039 Uiso 1 1 calc R . . . .
C10 C 0.7047(4) 0.2817(4) 0.2690(3) 0.0292(10) Uani 1 1 d . . . . .
H10 H 0.6672 0.2397 0.2251 0.035 Uiso 1 1 calc R . . . .
C6 C 0.3201(4) 0.2111(5) 0.3542(4) 0.0346(12) Uani 1 1 d . . . . .
H6A H 0.3363 0.1703 0.4078 0.042 Uiso 1 1 calc R . . . .
H6B H 0.2839 0.1648 0.3088 0.042 Uiso 1 1 calc R . . . .
C8 C 0.5396(3) 0.1974(4) 0.2940(3) 0.0258(10) Uani 1 1 d . . . . .
H8A H 0.5758 0.1364 0.2822 0.031 Uiso 1 1 calc R . . . .
H8B H 0.5167 0.2379 0.2409 0.031 Uiso 1 1 calc R . . . .
C17 C 0.6112(4) 0.4700(4) 0.6881(3) 0.0301(11) Uani 1 1 d . . . . .
H17A H 0.6595 0.4993 0.7360 0.036 Uiso 1 1 calc R . . . .
H17B H 0.5983 0.3962 0.7018 0.036 Uiso 1 1 calc R . . . .
C5 C 0.2639(4) 0.3066(5) 0.3639(4) 0.0398(13) Uani 1 1 d . . . . .
H5AA H 0.2584 0.3546 0.3150 0.048 Uiso 0.779(5) 1 calc R . P A 1
H5AB H 0.2010 0.2847 0.3658 0.048 Uiso 0.779(5) 1 calc R . P A 1
H5BC H 0.2407 0.3395 0.3074 0.048 Uiso 0.221(5) 1 calc R . P A 2
H5BD H 0.2094 0.2824 0.3825 0.048 Uiso 0.221(5) 1 calc R . P A 2
Cl2 Cl 0.4182(5) 0.6271(6) 0.4286(5) 0.130(3) Uani 0.468(3) 1 d D U P A 1
Cl2A Cl 0.5085(6) 0.7581(7) 0.4985(6) 0.104(3) Uani 0.3117(19) 1 d D U P A 1
Cl1 Cl 0.5820(2) 0.5835(2) 0.38497(19) 0.0613(7) Uani 0.779(5) 1 d D U P A 1
Si2 Si 0.2444(2) 0.4131(3) 0.5009(2) 0.0341(8) Uani 0.779(5) 1 d D U P A 1
Si1 Si 0.33967(13) 0.50819(14) 0.61282(16) 0.0387(6) Uani 0.779(5) 1 d D U P A 1
O6 O 0.3100(7) 0.3606(7) 0.4421(6) 0.036(2) Uani 0.779(5) 1 d . U P A 1
C2 C 0.3172(8) 0.6546(6) 0.6039(9) 0.060(3) Uani 0.779(5) 1 d D U P A 1
H2A H 0.2543 0.6690 0.6085 0.090 Uiso 0.779(5) 1 calc GR . P A 1
H2B H 0.3238 0.6798 0.5490 0.090 Uiso 0.779(5) 1 calc GR . P A 1
H2C H 0.3618 0.6912 0.6496 0.090 Uiso 0.779(5) 1 calc GR . P A 1
C4 C 0.1561(11) 0.4973(12) 0.4318(9) 0.077(4) Uani 0.779(5) 1 d D U P A 1
H4A H 0.1859 0.5455 0.4000 0.115 Uiso 0.779(5) 1 calc GR . P A 1
H4B H 0.1241 0.5384 0.4665 0.115 Uiso 0.779(5) 1 calc GR . P A 1
H4C H 0.1113 0.4528 0.3922 0.115 Uiso 0.779(5) 1 calc GR . P A 1
C19 C 0.4897(10) 0.6702(13) 0.3647(12) 0.052(4) Uani 0.468(3) 1 d D U P A 1
H19A H 0.4558 0.6681 0.3040 0.063 Uiso 0.468(3) 1 calc R . P A 1
H19B H 0.5113 0.7434 0.3796 0.063 Uiso 0.468(3) 1 calc R . P A 1
C19A C 0.501(3) 0.684(3) 0.4006(18) 0.102(11) Uani 0.3117(19) 1 d D U P A 1
H19C H 0.4392 0.6498 0.3866 0.122 Uiso 0.3117(19) 1 calc R . P A 1
H19D H 0.4985 0.7380 0.3561 0.122 Uiso 0.3117(19) 1 calc R . P A 1
C1 C 0.3175(7) 0.4677(9) 0.7156(6) 0.071(3) Uani 0.779(5) 1 d D U P A 1
H1A H 0.3455 0.3983 0.7323 0.106 Uiso 0.779(5) 1 calc GR . P A 1
H1B H 0.2506 0.4637 0.7093 0.106 Uiso 0.779(5) 1 calc GR . P A 1
H1C H 0.3448 0.5199 0.7593 0.106 Uiso 0.779(5) 1 calc GR . P A 1
C3 C 0.1823(10) 0.3067(11) 0.5426(6) 0.091(4) Uani 0.779(5) 1 d D U P A 1
H3A H 0.2243 0.2471 0.5618 0.136 Uiso 0.779(5) 1 calc GR . P A 1
H3B H 0.1291 0.2829 0.4976 0.136 Uiso 0.779(5) 1 calc GR . P A 1
H3C H 0.1606 0.3341 0.5902 0.136 Uiso 0.779(5) 1 calc GR . P A 1
Cl13 Cl 0.5538(11) 0.6035(16) 0.4112(10) 0.118(6) Uani 0.221(5) 1 d D U P A 2
Cl14 Cl 0.3732(7) 0.5454(9) 0.3140(12) 0.117(6) Uani 0.221(5) 1 d D U P A 2
Si1A Si 0.3703(5) 0.5639(6) 0.5544(6) 0.052(3) Uani 0.221(5) 1 d D U P A 2
Si2A Si 0.2652(9) 0.4375(10) 0.4867(8) 0.030(2) Uani 0.221(5) 1 d D U P A 2
O6A O 0.308(3) 0.382(3) 0.4184(18) 0.028(6) Uani 0.221(5) 1 d . U P A 2
C20 C 0.4662(16) 0.636(2) 0.316(2) 0.062(7) Uani 0.221(5) 1 d D U P A 2
H20A H 0.4453 0.7099 0.3181 0.075 Uiso 0.221(5) 1 calc R . P A 2
H20B H 0.4902 0.6266 0.2655 0.075 Uiso 0.221(5) 1 calc R . P A 2
C3A C 0.245(2) 0.353(2) 0.5707(15) 0.048(6) Uani 0.221(5) 1 d D U P A 2
H3AA H 0.2476 0.2784 0.5545 0.071 Uiso 0.221(5) 1 calc GR . P A 2
H3AB H 0.1836 0.3680 0.5792 0.071 Uiso 0.221(5) 1 calc GR . P A 2
H3AC H 0.2923 0.3663 0.6235 0.071 Uiso 0.221(5) 1 calc GR . P A 2
C4A C 0.159(4) 0.517(5) 0.445(4) 0.077(4) Uani 0.221(5) 1 d D U P A 2
H4AA H 0.1334 0.5005 0.3846 0.115 Uiso 0.221(5) 1 calc GR . P A 2
H4AB H 0.1752 0.5928 0.4503 0.115 Uiso 0.221(5) 1 calc GR . P A 2
H4AC H 0.1138 0.5014 0.4764 0.115 Uiso 0.221(5) 1 calc GR . P A 2
C1A C 0.313(3) 0.617(4) 0.635(2) 0.079(10) Uani 0.221(5) 1 d D U P A 2
H1AA H 0.2570 0.6560 0.6064 0.118 Uiso 0.221(5) 1 calc GR . P A 2
H1AB H 0.3555 0.6638 0.6741 0.118 Uiso 0.221(5) 1 calc GR . P A 2
H1AC H 0.2956 0.5577 0.6669 0.118 Uiso 0.221(5) 1 calc GR . P A 2
C2A C 0.405(4) 0.682(3) 0.503(3) 0.114(14) Uani 0.221(5) 1 d D U P A 2
H2AA H 0.3496 0.7193 0.4708 0.137 Uiso 0.110(2) 1 calc R . P A 2
H2AB H 0.4424 0.7287 0.5458 0.137 Uiso 0.110(2) 1 calc R . P A 2
H2AC H 0.4415 0.6593 0.4636 0.137 Uiso 0.110(2) 1 calc R . P A 2
H2AD H 0.4727 0.6855 0.5160 0.137 Uiso 0.110(2) 1 calc R . P A 2
H2AE H 0.3800 0.6762 0.4410 0.137 Uiso 0.110(2) 1 calc R . P A 2
H2AF H 0.3809 0.7456 0.5232 0.137 Uiso 0.110(2) 1 calc R . P A 2
P1 P 0.51352(9) 0.10313(11) 0.64278(9) 0.0302(3) Uani 1 1 d . . . . .
F5 F 0.4370(3) 0.0334(4) 0.6678(3) 0.0608(11) Uani 1 1 d . . . . .
F3 F 0.5869(3) 0.1780(4) 0.6165(4) 0.0853(17) Uani 1 1 d . . . . .
F6 F 0.5867(5) 0.0160(5) 0.6645(5) 0.126(3) Uani 1 1 d . . . . .
F1 F 0.4786(5) 0.0728(8) 0.5487(3) 0.148(4) Uani 1 1 d . . . . .
F2 F 0.4411(5) 0.1949(6) 0.6217(6) 0.155(4) Uani 1 1 d . . . . .
F4 F 0.5434(5) 0.1403(7) 0.7363(4) 0.130(3) Uani 1 1 d . . . . .

loop_
_atom_site_aniso_label
_atom_site_aniso_U_11
_atom_site_aniso_U_22
_atom_site_aniso_U_33
_atom_site_aniso_U_23
_atom_site_aniso_U_13
_atom_site_aniso_U_12
O3 0.0181(15) 0.0235(16) 0.0259(17) -0.0052(13) 0.0023(13) -0.0040(12)
O4 0.0255(17) 0.0224(16) 0.0251(16) -0.0044(13) 0.0074(13) -0.0052(13)
O5 0.0234(16) 0.0265(17) 0.0285(17) 0.0004(14) -0.0001(13) -0.0029(13)
O2 0.0217(16) 0.0235(16) 0.0279(17) -0.0024(13) 0.0023(13) 0.0050(13)
O1 0.0241(18) 0.033(2) 0.046(2) -0.0140(17) -0.0008(15) 0.0099(15)
N1 0.024(2) 0.026(2) 0.028(2) -0.0028(18) 0.0021(17) -0.0030(17)
C14 0.024(2) 0.016(2) 0.026(2) 0.0029(17) 0.0044(18) 0.0016(17)
C9 0.025(2) 0.018(2) 0.026(2) 0.0038(18) 0.0063(18) 0.0003(18)
C15 0.021(2) 0.025(2) 0.030(3) -0.0059(19) 0.0024(19) -0.0040(18)
C12 0.033(3) 0.022(2) 0.045(3) 0.004(2) 0.019(2) -0.002(2)
C7 0.028(2) 0.020(2) 0.023(2) -0.0014(18) -0.0009(18) -0.0055(18)
C13 0.028(2) 0.021(2) 0.040(3) 0.002(2) 0.010(2) -0.0015(19)
C18 0.029(3) 0.035(3) 0.044(3) -0.016(2) 0.004(2) 0.009(2)
C16 0.021(2) 0.021(2) 0.029(2) -0.0026(19) -0.0006(18) 0.0032(17)
C11 0.041(3) 0.024(2) 0.040(3) 0.001(2) 0.021(2) 0.000(2)
C10 0.033(3) 0.023(2) 0.032(3) -0.001(2) 0.011(2) -0.001(2)
C6 0.025(3) 0.038(3) 0.040(3) -0.008(2) 0.008(2) -0.010(2)
C8 0.029(2) 0.026(2) 0.020(2) -0.0024(18) 0.0021(18) -0.0051(19)
C17 0.026(2) 0.029(3) 0.033(3) -0.010(2) 0.003(2) 0.003(2)
C5 0.024(3) 0.044(3) 0.046(3) -0.008(3) -0.002(2) -0.003(2)
Cl2 0.109(5) 0.153(6) 0.163(7) 0.105(6) 0.097(5) 0.074(5)
Cl2A 0.082(5) 0.080(5) 0.117(6) -0.004(4) -0.032(5) 0.003(4)
Cl1 0.0759(18) 0.0445(12) 0.0585(16) 0.0003(11) 0.0086(13) 0.0092(12)
Si2 0.0219(14) 0.0345(16) 0.0409(18) 0.0063(12) -0.0007(11) 0.0047(10)
Si1 0.0220(9) 0.0195(9) 0.0730(16) -0.0110(9) 0.0096(9) 0.0024(7)
O6 0.027(3) 0.025(4) 0.048(6) -0.003(4) -0.006(4) 0.003(3)
C2 0.039(5) 0.017(4) 0.114(10) -0.005(4) 0.003(6) 0.012(3)
C4 0.066(5) 0.085(8) 0.059(7) -0.017(6) -0.019(4) 0.054(5)
C19 0.055(8) 0.049(8) 0.052(9) 0.019(7) 0.013(7) 0.008(7)
C19A 0.129(18) 0.093(16) 0.067(11) 0.004(10) -0.002(9) 0.042(15)
C1 0.055(6) 0.082(7) 0.074(6) -0.033(5) 0.015(5) -0.029(5)
C3 0.118(9) 0.108(8) 0.039(5) -0.012(5) 0.007(6) -0.067(8)
Cl13 0.117(10) 0.154(15) 0.095(10) -0.008(9) 0.049(8) 0.050(9)
Cl14 0.064(6) 0.061(6) 0.236(18) 0.044(9) 0.058(8) -0.004(5)
Si1A 0.038(4) 0.029(4) 0.066(5) -0.016(3) -0.026(4) 0.021(3)
Si2A 0.031(6) 0.031(5) 0.024(4) 0.000(4) 0.000(3) 0.010(4)
O6A 0.034(10) 0.025(12) 0.019(10) 0.012(7) -0.002(8) 0.012(9)
C20 0.066(13) 0.040(13) 0.094(16) 0.006(12) 0.044(11) -0.001(10)
C3A 0.054(14) 0.048(12) 0.037(11) -0.002(9) 0.004(10) 0.009(11)
C4A 0.066(5) 0.085(8) 0.059(7) -0.017(6) -0.019(4) 0.054(5)
C1A 0.045(16) 0.09(2) 0.077(16) -0.051(17) -0.030(12) 0.008(18)
C2A 0.11(3) 0.085(19) 0.13(3) 0.005(18) 0.01(2) -0.01(2)
P1 0.0219(6) 0.0393(7) 0.0292(6) 0.0107(6) 0.0063(5) -0.0018(5)
F5 0.056(2) 0.078(3) 0.053(2) -0.003(2) 0.0229(19) -0.036(2)
F3 0.047(2) 0.084(3) 0.134(4) 0.049(3) 0.038(3) -0.010(2)
F6 0.130(6) 0.097(4) 0.193(7) 0.095(5) 0.116(6) 0.080(4)
F1 0.120(5) 0.294(11) 0.032(2) -0.033(4) 0.024(3) -0.089(6)
F2 0.103(5) 0.134(5) 0.269(10) 0.132(6) 0.122(6) 0.080(4)
F4 0.106(5) 0.219(8) 0.066(3) -0.067(4) 0.023(3) -0.087(5)

loop_
_atom_type_symbol
_atom_type_description
_atom_type_scat_dispersion_real
_atom_type_scat_dispersion_imag
_atom_type_scat_source
C C 0.0033 0.0016 'International Tables Vol C Tables 4.2.6.8 and 6.1.1.4'
H H 0.0000 0.0000 'International Tables Vol C Tables 4.2.6.8 and 6.1.1.4'
Cl Cl 0.1484 0.1585 'International Tables Vol C Tables 4.2.6.8 and 6.1.1.4'
F F 0.0171 0.0103 'International Tables Vol C Tables 4.2.6.8 and 6.1.1.4'
N N 0.0061 0.0033 'International Tables Vol C Tables 4.2.6.8 and 6.1.1.4'
O O 0.0106 0.0060 'International Tables Vol C Tables 4.2.6.8 and 6.1.1.4'
P P 0.1023 0.0942 'International Tables Vol C Tables 4.2.6.8 and 6.1.1.4'
Si Si 0.0817 0.0704 'International Tables Vol C Tables 4.2.6.8 and 6.1.1.4'

loop_
_geom_angle_atom_site_label_1
_geom_angle_atom_site_label_2
_geom_angle_atom_site_label_3
_geom_angle
_geom_angle_site_symmetry_1
_geom_angle_site_symmetry_3
C14 O3 C15 116.0(3) . .
C9 O4 C8 116.6(4) . .
C7 O5 C6 111.2(4) . .
C16 O2 C17 109.5(3) . .
C18 O1 Si1 120.6(3) . .
C18 O1 Si1A 116.7(4) . .
O3 C14 C9 116.0(4) . .
O3 C14 C13 124.9(4) . .
C13 C14 C9 119.1(4) . .
O4 C9 C14 115.1(4) . .
O4 C9 C10 125.1(4) . .
C10 C9 C14 119.8(4) . .
O3 C15 C16 108.8(4) . .
C11 C12 C13 120.2(5) . .
O5 C7 C8 109.6(4) . .
C12 C13 C14 120.3(5) . .
O1 C18 C17 110.5(4) . .
O2 C16 C15 109.4(4) . .
C12 C11 C10 120.7(5) . .
C9 C10 C11 119.9(5) . .
O5 C6 C5 108.5(5) . .
O4 C8 C7 108.8(4) . .
O2 C17 C18 106.6(4) . .
O6 C5 C6 108.5(6) . .
O6A C5 C6 116.5(16) . .
C19 Cl1 C19A 19.0(9) . .
O6 Si2 Si1 108.8(4) . .
O6 Si2 C4 108.1(6) . .
O6 Si2 C3 110.2(7) . .
C4 Si2 Si1 112.2(6) . .
C4 Si2 C3 107.2(7) . .
C3 Si2 Si1 110.3(4) . .
O1 Si1 Si2 108.19(18) . .
O1 Si1 C2 108.7(4) . .
O1 Si1 C1 111.2(4) . .
C2 Si1 Si2 112.6(4) . .
C1 Si1 Si2 110.4(3) . .
C1 Si1 C2 105.7(5) . .
C5 O6 Si2 118.3(7) . .
Cl1 C19 Cl2 105.5(8) . .
Cl1 C19A Cl2A 125.8(17) . .
O1 Si1A Si2A 99.5(5) . .
O1 Si1A C1A 102.0(15) . .
O1 Si1A C2A 119.6(19) . .
C1A Si1A Si2A 101.7(13) . .
C2A Si1A Si2A 125.0(19) . .
C2A Si1A C1A 105.7(15) . .
O6A Si2A Si1A 107.3(17) . .
O6A Si2A C3A 116.3(15) . .
O6A Si2A C4A 116(3) . .
C3A Si2A Si1A 105.8(11) . .
C3A Si2A C4A 107.9(17) . .
C4A Si2A Si1A 102(3) . .
C5 O6A Si2A 124(3) . .
Cl14 C20 Cl13 105.1(15) . .
F5 P1 F3 177.1(3) . .
F6 P1 F5 93.5(3) . .
F6 P1 F3 89.4(3) . .
F6 P1 F1 95.2(5) . .
F6 P1 F2 178.2(5) . .
F6 P1 F4 89.0(5) . .
F1 P1 F5 92.2(3) . .
F1 P1 F3 87.6(4) . .
F1 P1 F2 85.9(6) . .
F1 P1 F4 175.8(6) . .
F2 P1 F5 87.9(3) . .
F2 P1 F3 89.2(3) . .
F4 P1 F5 87.6(3) . .
F4 P1 F3 92.4(3) . .
F4 P1 F2 89.9(5) . .

loop_
_geom_bond_atom_site_label_1
_geom_bond_atom_site_label_2
_geom_bond_distance
_geom_bond_site_symmetry_2
O3 C14 1.357(6) .
O3 C15 1.438(5) .
O4 C9 1.375(6) .
O4 C8 1.438(5) .
O5 C7 1.420(6) .
O5 C6 1.426(6) .
O2 C16 1.432(5) .
O2 C17 1.433(6) .
O1 C18 1.419(6) .
O1 Si1 1.687(4) .
O1 Si1A 1.653(7) .
C14 C9 1.419(6) .
C14 C13 1.389(7) .
C9 C10 1.376(7) .
C15 C16 1.500(7) .
C12 C13 1.388(7) .
C12 C11 1.367(8) .
C7 C8 1.500(7) .
C18 C17 1.511(7) .
C11 C10 1.396(7) .
C6 C5 1.502(8) .
C5 O6 1.456(11) .
C5 O6A 1.35(4) .
Cl2 C19 1.762(14) .
Cl2A C19A 1.83(2) .
Cl1 C19 1.727(13) .
Cl1 C19A 1.82(2) .
Si2 Si1 2.340(4) .
Si2 O6 1.677(10) .
Si2 C4 1.839(9) .
Si2 C3 1.861(10) .
Si1 C2 1.880(8) .
Si1 C1 1.865(10) .
Cl13 C20 1.80(2) .
Cl14 C20 1.79(2) .
Si1A Si2A 2.312(13) .
Si1A C1A 1.87(2) .
Si1A C2A 1.85(2) .
Si2A O6A 1.58(4) .
Si2A C3A 1.828(19) .
Si2A C4A 1.85(2) .
P1 F5 1.580(4) .
P1 F3 1.591(4) .
P1 F6 1.529(5) .
P1 F1 1.538(5) .
P1 F2 1.564(5) .
P1 F4 1.550(5) .
